data_1536692
loop_
_publ_author_name
'Klein, U.'
'Massa, W.'

_publ_section_title
;
 Jahn-Teller Ordnung in Mangan(III)-fluoridsulfaten.I. Kristallstrukturen
 von Verbindungen A2 (Mn F3 (S O4)) (A = Rb, N H4, Cs)
;
_journal_name_full 'Zeitschrift fuer Anorganische und Allgemeine Chemie'
_journal_page_first 1168
_journal_page_last 1172
_journal_volume 628
_journal_year 2002
_chemical_formula_sum 'Cs2 F3 Mn O4 S'
_chemical_name_systematic 'Cs2 (Mn F3 (S O4))'
_space_group_IT_number 14
_symmetry_space_group_name_Hall '-P 2ybc'
_symmetry_space_group_name_H-M 'P 1 21/c 1'
_cell_angle_alpha 90
_cell_angle_beta 92.3
_cell_angle_gamma 90
_cell_formula_units_Z 4
_cell_length_a 7.3654
_cell_length_b 11.611
_cell_length_c 9.2105
_cell_volume 787.044
_citation_journal_id_ASTM ZAACAB
_cod_data_source_file Klein_ZAACAB_2002_532.cif
_cod_data_source_block Cs2F3Mn1O4S1
_cod_original_cell_volume 787.0443
_cod_original_formula_sum 'Cs2 F3 Mn1 O4 S1'
_cod_database_code 1536692

loop_
_symmetry_equiv_pos_as_xyz
x,y,z
-x,y+1/2,-z+1/2
-x,-y,-z
x,-y-1/2,z-1/2

loop_
_atom_site_label
_atom_site_type_symbol
_atom_site_fract_x
_atom_site_fract_y
_atom_site_fract_z
_atom_site_occupancy
_atom_site_U_iso_or_equiv
Cs2 Cs+1 -0.28409 0.31277 0.17688 1 0.0
O2 O-2 0.6008 0.0473 0.1911 1 0.0
Mn2 Mn+3 0 0 0 1 0.0
S1 S+6 0.74691 -0.0019 0.29364 1 0.0
F3 F-1 0.2387 0.0025 0.0888 1 0.0
O3 O-2 0.6709 -0.0951 0.3766 1 0.0
F1 F-1 0.4815 0.3486 0.4552 1 0.0
Mn1 Mn+3 0.5 0 0 1 0.0
O4 O-2 0.812 0.0926 0.3835 1 0.0
O1 O-2 0.1045 0.4527 0.2936 1 0.0
F2 F-1 -0.022 0.1528 0.0368 1 0.0
Cs1 Cs+1 0.20985 0.18444 0.3291 1 0.0
